data_4062653
_journal_name_full Organometallics
_journal_paper_doi 10.1021/om034408r
_journal_year 2004
_chemical_formula_moiety 'C96 H104 N4 O18 Ti4'
_chemical_formula_sum 'C96 H104 N4 O18 Ti4'
_chemical_formula_weight 1793.43
_space_group_IT_number 19
_symmetry_cell_setting orthorhombic
_symmetry_space_group_name_Hall 'P 2ac 2ab'
_symmetry_space_group_name_H-M 'P 21 21 21'
_cell_angle_alpha 90.00
_cell_angle_beta 90.00
_cell_angle_gamma 90.00
_cell_formula_units_Z 4
_cell_length_a 13.465(5)
_cell_length_b 27.531(10)
_cell_length_c 29.197(10)
_cell_measurement_temperature 293(2)
_cell_volume 10823(7)
_diffrn_ambient_temperature 293(2)
_exptl_crystal_density_diffrn 1.101
_cod_database_code 4062653

loop_
_symmetry_equiv_pos_as_xyz
'x, y, z'
'-x+1/2, -y, z+1/2'
'x+1/2, -y+1/2, -z'
'-x, y+1/2, -z+1/2'

loop_
_atom_site_label
_atom_site_type_symbol
_atom_site_fract_x
_atom_site_fract_y
_atom_site_fract_z
_atom_site_U_iso_or_equiv
_atom_site_adp_type
_atom_site_occupancy
_atom_site_symmetry_multiplicity
_atom_site_calc_flag
_atom_site_refinement_flags
_atom_site_disorder_assembly
_atom_site_disorder_group
Ti1 Ti 0.28456(13) 0.96401(9) 0.22422(6) 0.0663(6) Uani 1 1 d . . .
Ti2 Ti 0.48982(12) 0.96258(8) 0.30756(5) 0.0573(5) Uani 1 1 d . . .
Ti3 Ti 0.26560(12) 0.95974(8) 0.33253(6) 0.0618(6) Uani 1 1 d . . .
Ti4 Ti 0.47269(14) 0.94736(8) 0.41512(6) 0.0694(7) Uani 1 1 d . . .
O1 O 0.4063(5) 0.9549(3) 0.1923(2) 0.069(2) Uani 1 1 d . . .
O2 O 0.2544(6) 1.0276(3) 0.2110(2) 0.078(3) Uani 1 1 d . . .
O3 O 0.2276(6) 0.9039(3) 0.2129(2) 0.090(3) Uani 1 1 d . . .
O4 O 0.1765(5) 0.9684(3) 0.2777(2) 0.072(2) Uani 1 1 d . . .
O5 O 0.3552(4) 0.9682(3) 0.2814(2) 0.065(2) Uani 1 1 d . . .
O6 O 0.4968(5) 0.9007(3) 0.2876(2) 0.073(2) Uani 1 1 d . . .
O7 O 0.2589(5) 0.8945(3) 0.3436(2) 0.073(2) Uani 1 1 d . . .
O8 O 0.2373(5) 1.0156(3) 0.3656(2) 0.072(2) Uani 1 1 d . . .
O9 O 0.4024(4) 0.9613(3) 0.3602(2) 0.061(2) Uani 1 1 d . . .
O10 O 0.5176(5) 1.0226(3) 0.2833(2) 0.064(2) Uani 1 1 d . . .
O11 O 0.5798(4) 0.9626(3) 0.3632(2) 0.067(2) Uani 1 1 d . . .
O12 O 0.5301(6) 0.8868(3) 0.4144(2) 0.087(3) Uani 1 1 d . . .
O13 O 0.3498(5) 0.9328(3) 0.4427(2) 0.075(3) Uani 1 1 d . . .
O14 O 0.5036(6) 1.0060(3) 0.4421(2) 0.080(3) Uani 1 1 d . . .
O15 O 0.2830(8) 1.1338(4) 0.3339(3) 0.065(3) Uiso 0.70 1 d P . .
O15' O 0.388(2) 1.1029(10) 0.3405(10) 0.096(9) Uiso 0.30 1 d P . .
O16 O 0.5003(10) 1.1324(3) 0.3463(3) 0.133(4) Uani 1 1 d . . .
O17 O 0.1591(13) 1.3161(5) 0.1702(7) 0.272(9) Uani 1 1 d . . .
O18 O 0.2713(19) 1.2651(9) 0.1062(9) 0.428(14) Uani 1 1 d . . .
N1 N 0.2367(6) 0.9632(4) 0.1450(3) 0.070(3) Uani 1 1 d . . .
N2 N 0.1050(6) 0.9459(4) 0.3613(3) 0.083(4) Uani 1 1 d . . .
N3 N 0.6495(5) 0.9563(4) 0.2773(3) 0.059(3) Uani 1 1 d . . .
N4 N 0.5176(6) 0.9293(4) 0.4938(3) 0.075(3) Uani 1 1 d . . .
C1 C 0.4099(9) 0.9316(5) 0.1496(3) 0.064(3) Uani 1 1 d . . .
H1 H 0.3941 0.8970 0.1528 0.077 Uiso 1 1 calc R . .
C2 C 0.5111(8) 0.9382(4) 0.1288(3) 0.059(3) Uani 1 1 d . . .
C3 C 0.5569(8) 0.9805(5) 0.1238(3) 0.071(4) Uani 1 1 d . . .
H3 H 0.5260 1.0076 0.1364 0.085 Uiso 1 1 calc R . .
C4 C 0.6447(11) 0.9880(5) 0.1019(5) 0.094(5) Uani 1 1 d . . .
H4 H 0.6717 1.0190 0.0987 0.112 Uiso 1 1 calc R . .
C5 C 0.6892(10) 0.9499(7) 0.0857(5) 0.112(6) Uani 1 1 d . . .
H5 H 0.7508 0.9541 0.0718 0.134 Uiso 1 1 calc R . .
C6 C 0.6509(12) 0.9039(7) 0.0876(5) 0.136(7) Uani 1 1 d . . .
H6 H 0.6847 0.8773 0.0756 0.163 Uiso 1 1 calc R . .
C7 C 0.5541(10) 0.8989(6) 0.1097(4) 0.100(5) Uani 1 1 d . . .
H7 H 0.5224 0.8689 0.1105 0.120 Uiso 1 1 calc R . .
C8 C 0.3308(8) 0.9575(5) 0.1205(3) 0.069(4) Uani 1 1 d . . .
H8A H 0.3554 0.9892 0.1116 0.083 Uiso 1 1 calc R . .
H8B H 0.3194 0.9389 0.0927 0.083 Uiso 1 1 calc R . .
C9 C 0.1680(9) 0.9246(5) 0.1384(4) 0.092(5) Uani 1 1 d . . .
H9A H 0.1756 0.9118 0.1076 0.110 Uiso 1 1 calc R . .
H9B H 0.1010 0.9372 0.1412 0.110 Uiso 1 1 calc R . .
C10 C 0.1829(9) 0.8824(5) 0.1739(4) 0.090(5) Uani 1 1 d . . .
H10 H 0.1169 0.8710 0.1830 0.108 Uiso 1 1 calc R . .
C11 C 0.2425(11) 0.8386(6) 0.1596(5) 0.099(5) Uani 1 1 d . . .
C12 C 0.3186(15) 0.8181(6) 0.1846(6) 0.129(6) Uani 1 1 d . . .
H12 H 0.3367 0.8331 0.2118 0.155 Uiso 1 1 calc R . .
C13 C 0.3676(17) 0.7785(6) 0.1725(6) 0.150(8) Uani 1 1 d . . .
H13 H 0.4178 0.7666 0.1913 0.180 Uiso 1 1 calc R . .
C14 C 0.346(2) 0.7553(7) 0.1332(11) 0.268(15) Uani 1 1 d . . .
H14 H 0.3845 0.7293 0.1235 0.322 Uiso 1 1 calc R . .
C15 C 0.249(3) 0.7730(8) 0.1020(7) 0.241(17) Uani 1 1 d . . .
H15 H 0.2229 0.7555 0.0775 0.289 Uiso 1 1 calc R . .
C16 C 0.2117(16) 0.8163(7) 0.1168(6) 0.148(8) Uani 1 1 d . . .
H16 H 0.1649 0.8322 0.0988 0.178 Uiso 1 1 calc R . .
C17 C 0.1944(8) 1.0106(5) 0.1365(4) 0.079(4) Uani 1 1 d . . .
H17A H 0.1241 1.0105 0.1437 0.095 Uiso 1 1 calc R . .
H17B H 0.2022 1.0193 0.1045 0.095 Uiso 1 1 calc R . .
C18 C 0.2493(9) 1.0475(4) 0.1670(4) 0.075(4) Uani 1 1 d . . .
H18 H 0.3172 1.0510 0.1554 0.090 Uiso 1 1 calc R . .
C19 C 0.2016(10) 1.0965(5) 0.1666(4) 0.086(4) Uani 1 1 d . . .
C20 C 0.1946(15) 1.1201(6) 0.1267(6) 0.142(7) Uani 1 1 d . . .
H20 H 0.2197 1.1071 0.0997 0.170 Uiso 1 1 calc R . .
C21 C 0.144(2) 1.1689(11) 0.1280(6) 0.235(13) Uani 1 1 d . . .
H21 H 0.1323 1.1840 0.1000 0.282 Uiso 1 1 calc R . .
C22 C 0.116(2) 1.1911(11) 0.1635(8) 0.241(14) Uani 1 1 d . . .
H22 H 0.0901 1.2224 0.1613 0.289 Uiso 1 1 calc R . .
C23 C 0.1223(18) 1.1710(7) 0.2010(8) 0.194(10) Uani 1 1 d . . .
H23 H 0.0979 1.1866 0.2269 0.232 Uiso 1 1 calc R . .
C24 C 0.1715(14) 1.1193(8) 0.2057(7) 0.154(8) Uani 1 1 d . . .
H24 H 0.1797 1.1049 0.2343 0.185 Uiso 1 1 calc R . .
C25 C 0.0774(8) 0.9485(6) 0.2786(4) 0.091(5) Uani 1 1 d . . .
H25 H 0.0813 0.9132 0.2754 0.109 Uiso 1 1 calc R . .
C26 C 0.0139(8) 0.9689(7) 0.2396(4) 0.097(5) Uani 1 1 d . . .
C27 C -0.0467(9) 0.9377(8) 0.2149(5) 0.151(8) Uani 1 1 d . . .
H27 H -0.0453 0.9047 0.2215 0.181 Uiso 1 1 calc R . .
C28 C -0.1110(12) 0.9548(15) 0.1796(6) 0.26(2) Uani 1 1 d . . .
H28 H -0.1558 0.9347 0.1646 0.313 Uiso 1 1 calc R . .
C29 C -0.1020(17) 1.0021(16) 0.1698(7) 0.28(2) Uani 1 1 d . . .
H29 H -0.1367 1.0138 0.1446 0.340 Uiso 1 1 calc R . .
C30 C -0.0466(12) 1.0342(10) 0.1936(6) 0.182(10) Uani 1 1 d . . .
H30 H -0.0496 1.0670 0.1861 0.218 Uiso 1 1 calc R . .
C31 C 0.0159(11) 1.0189(8) 0.2298(6) 0.131(7) Uani 1 1 d . . .
H31 H 0.0557 1.0405 0.2460 0.157 Uiso 1 1 calc R . .
C32 C 0.0343(7) 0.9607(6) 0.3254(4) 0.091(4) Uani 1 1 d . . .
H32A H 0.0220 0.9954 0.3275 0.109 Uiso 1 1 calc R . .
H32B H -0.0283 0.9439 0.3296 0.109 Uiso 1 1 calc R . .
C33 C 0.0931(9) 0.8927(5) 0.3712(5) 0.092(5) Uani 1 1 d . . .
H33A H 0.0532 0.8776 0.3475 0.110 Uiso 1 1 calc R . .
H33B H 0.0596 0.8883 0.4003 0.110 Uiso 1 1 calc R . .
C34 C 0.1996(10) 0.8680(5) 0.3728(4) 0.084(4) Uani 1 1 d . . .
H34 H 0.2263 0.8698 0.4040 0.101 Uiso 1 1 calc R . .
C35 C 0.1879(10) 0.8181(6) 0.3596(5) 0.088(5) Uani 1 1 d . . .
C36 C 0.1372(12) 0.7862(8) 0.3861(6) 0.137(7) Uani 1 1 d . . .
H36 H 0.1110 0.7986 0.4132 0.164 Uiso 1 1 calc R . .
C37 C 0.1182(19) 0.7334(9) 0.3771(8) 0.186(11) Uani 1 1 d . . .
H37 H 0.0850 0.7133 0.3976 0.223 Uiso 1 1 calc R . .
C38 C 0.1536(16) 0.7178(8) 0.3367(11) 0.192(12) Uani 1 1 d . . .
H38 H 0.1418 0.6859 0.3279 0.230 Uiso 1 1 calc R . .
C39 C 0.2056(17) 0.7470(7) 0.3085(7) 0.171(9) Uani 1 1 d . . .
H39 H 0.2307 0.7349 0.2811 0.205 Uiso 1 1 calc R . .
C40 C 0.2234(12) 0.7997(7) 0.3214(6) 0.138(7) Uani 1 1 d . . .
H40 H 0.2601 0.8194 0.3019 0.166 Uiso 1 1 calc R . .
C41 C 0.5569(9) 0.8808(6) 0.2518(4) 0.089(5) Uani 1 1 d . . .
H41 H 0.5301 0.8917 0.2223 0.106 Uiso 1 1 calc R . .
C42 C 0.5621(11) 0.8263(5) 0.2514(5) 0.096(5) Uani 1 1 d . . .
C43 C 0.5134(16) 0.7971(8) 0.2832(6) 0.174(9) Uani 1 1 d . . .
H43 H 0.4756 0.8098 0.3070 0.209 Uiso 1 1 calc R . .
C44 C 0.527(2) 0.7453(6) 0.2761(8) 0.227(13) Uani 1 1 d . . .
H44 H 0.4921 0.7236 0.2946 0.273 Uiso 1 1 calc R . .
C45 C 0.584(2) 0.7289(9) 0.2454(9) 0.244(15) Uani 1 1 d . . .
H45 H 0.5986 0.6960 0.2462 0.293 Uiso 1 1 calc R . .
C46 C 0.622(2) 0.7542(9) 0.2137(10) 0.223(13) Uani 1 1 d . . .
H46 H 0.6577 0.7405 0.1895 0.268 Uiso 1 1 calc R . .
C47 C 0.6079(17) 0.8031(6) 0.2180(7) 0.155(8) Uani 1 1 d . . .
H47 H 0.6333 0.8224 0.1946 0.186 Uiso 1 1 calc R . .
C48 C 0.6603(9) 0.9080(5) 0.2605(4) 0.086(4) Uani 1 1 d . . .
H48A H 0.6988 0.8893 0.2824 0.103 Uiso 1 1 calc R . .
H48B H 0.6974 0.9089 0.2321 0.103 Uiso 1 1 calc R . .
C49 C 0.6526(9) 0.9935(4) 0.2410(4) 0.072(4) Uani 1 1 d . . .
H49A H 0.7207 1.0012 0.2330 0.086 Uiso 1 1 calc R . .
H49B H 0.6187 0.9820 0.2138 0.086 Uiso 1 1 calc R . .
C50 C 0.6020(8) 1.0369(4) 0.2596(3) 0.066(3) Uani 1 1 d . . .
H50 H 0.6472 1.0513 0.2821 0.079 Uiso 1 1 calc R . .
C51 C 0.5850(9) 1.0744(4) 0.2233(4) 0.076(4) Uani 1 1 d . . .
C52 C 0.4911 1.0860 0.2097 0.078 Uani 1 1 d . . .
H52 H 0.4383 1.0704 0.2240 0.094 Uiso 1 1 calc R . .
C53 C 0.4697 1.1192 0.1763 0.110 Uani 1 1 d . . .
H53 H 0.4036 1.1265 0.1701 0.132 Uiso 1 1 calc R . .
C54 C 0.5366 1.1402 0.1535 0.147 Uani 1 1 d . . .
H54 H 0.5196 1.1633 0.1317 0.176 Uiso 1 1 calc R . .
C55 C 0.6308 1.1293 0.1605 0.157 Uani 1 1 d . . .
H55 H 0.6792 1.1423 0.1414 0.189 Uiso 1 1 calc R . .
C56 C 0.6623 1.0949 0.2004 0.121 Uani 1 1 d . . .
H56 H 0.7283 1.0890 0.2079 0.145 Uiso 1 1 calc R . .
C57 C 0.7188 0.9637 0.3154 0.075 Uani 1 1 d . . .
H57A H 0.7294 0.9981 0.3201 0.090 Uiso 1 1 calc R . .
H57B H 0.7823 0.9489 0.3081 0.090 Uiso 1 1 calc R . .
C58 C 0.6771 0.9408 0.3595 0.081 Uani 1 1 d . . .
H58 H 0.6725 0.9054 0.3567 0.098 Uiso 1 1 calc R . .
C59 C 0.7408 0.9551 0.3993 0.084 Uani 1 1 d . . .
C60 C 0.7427 0.9972 0.4168 0.113 Uani 1 1 d . . .
H60 H 0.7003 1.0195 0.4030 0.136 Uiso 1 1 calc R . .
C61 C 0.7969 1.0153 0.4527 0.114 Uani 1 1 d . . .
H61 H 0.7940 1.0475 0.4623 0.136 Uiso 1 1 calc R . .
C62 C 0.8562 0.9807 0.4730 0.190 Uani 1 1 d . . .
H62 H 0.8931 0.9894 0.4987 0.228 Uiso 1 1 calc R . .
C63 C 0.8637 0.9301 0.4560 0.169 Uani 1 1 d . . .
H63 H 0.9047 0.9069 0.4692 0.202 Uiso 1 1 calc R . .
C64 C 0.8051 0.9211 0.4193 0.105 Uani 1 1 d . . .
H64 H 0.8077 0.8902 0.4064 0.126 Uiso 1 1 calc R . .
C65 C 0.0974 0.9774 0.4011 0.072 Uani 1 1 d . . .
H65A H 0.1298 0.9624 0.4272 0.086 Uiso 1 1 calc R . .
H65B H 0.0281 0.9827 0.4088 0.086 Uiso 1 1 calc R . .
C66 C 0.1477 1.0258 0.3896 0.067 Uani 1 1 d . . .
H66 H 0.1038 1.0436 0.3687 0.081 Uiso 1 1 calc R . .
C67 C 0.1613 1.0564 0.4318 0.080 Uani 1 1 d . . .
C68 C 0.0785 1.0773 0.4498 0.120 Uani 1 1 d . . .
H68 H 0.0156 1.0735 0.4371 0.144 Uiso 1 1 calc R . .
C69 C 0.0973 1.1056 0.4900 0.144 Uani 1 1 d . . .
H69 H 0.0425 1.1178 0.5056 0.172 Uiso 1 1 calc R . .
C70 C 0.1901 1.1163 0.5073 0.108 Uani 1 1 d . . .
H70 H 0.1978 1.1364 0.5327 0.129 Uiso 1 1 calc R . .
C71 C 0.2679 1.0968 0.4864 0.095 Uani 1 1 d . . .
H71 H 0.3315 1.1033 0.4971 0.114 Uiso 1 1 calc R . .
C72 C 0.2555 1.0676 0.4497 0.093 Uani 1 1 d . . .
H72 H 0.3113 1.0544 0.4357 0.111 Uiso 1 1 calc R . .
C73 C 0.5552 0.9754 0.5127 0.090 Uani 1 1 d . . .
H73A H 0.6259 0.9783 0.5070 0.108 Uiso 1 1 calc R . .
H73B H 0.5442 0.9765 0.5455 0.108 Uiso 1 1 calc R . .
C74 C 0.5002 1.0161 0.4895 0.082 Uani 1 1 d . . .
H74 H 0.4306 1.0143 0.4992 0.099 Uiso 1 1 calc R . .
C75 C 0.5382 1.0624 0.5035 0.083 Uani 1 1 d . . .
C76 C 0.5735 1.0946 0.4713 0.129 Uani 1 1 d . . .
H76 H 0.5789 1.0851 0.4408 0.155 Uiso 1 1 calc R . .
C77 C 0.6004 1.1401 0.4840 0.204 Uani 1 1 d . . .
H77 H 0.6174 1.1629 0.4619 0.244 Uiso 1 1 calc R . .
C78 C 0.6027 1.1535 0.5330 0.170 Uani 1 1 d . . .
H78 H 0.6275 1.1832 0.5428 0.203 Uiso 1 1 calc R . .
C79 C 0.5669 1.1202 0.5632 0.152 Uani 1 1 d . . .
H79 H 0.5665 1.1275 0.5943 0.182 Uiso 1 1 calc R . .
C80 C 0.5321 1.0769 0.5490 0.113 Uani 1 1 d . . .
H80 H 0.5031 1.0562 0.5703 0.136 Uiso 1 1 calc R . .
C81 C 0.5903 0.8878 0.4901 0.094 Uani 1 1 d . . .
H81A H 0.6570 0.9006 0.4864 0.112 Uiso 1 1 calc R . .
H81B H 0.5887 0.8688 0.5180 0.112 Uiso 1 1 calc R . .
C82 C 0.5649 0.8559 0.4499 0.099 Uani 1 1 d . . .
H82 H 0.6288 0.8435 0.4389 0.119 Uiso 1 1 calc R . .
C83 C 0.5000 0.8110 0.4562 0.084 Uani 1 1 d . . .
C84 C 0.4374 0.7957 0.4233 0.105 Uani 1 1 d . . .
H84 H 0.4335 0.8123 0.3956 0.126 Uiso 1 1 calc R . .
C85 C 0.3816 0.7570 0.4303 0.127 Uani 1 1 d . . .
H85 H 0.3377 0.7481 0.4072 0.152 Uiso 1 1 calc R . .
C86 C 0.3834 0.7294 0.4684 0.145 Uani 1 1 d . . .
H86 H 0.3426 0.7023 0.4715 0.174 Uiso 1 1 calc R . .
C87 C 0.4442 0.7421 0.5007 0.147 Uani 1 1 d . . .
H87 H 0.4490 0.7228 0.5268 0.177 Uiso 1 1 calc R . .
C88 C 0.5048 0.7852 0.4975 0.114 Uani 1 1 d . . .
H88 H 0.5450 0.7953 0.5216 0.137 Uiso 1 1 calc R . .
C89 C 0.4216 0.9136 0.5166 0.095 Uani 1 1 d . . .
H89A H 0.3970 0.9396 0.5359 0.114 Uiso 1 1 calc R . .
H89B H 0.4339 0.8855 0.5358 0.114 Uiso 1 1 calc R . .
C90 C 0.3436 0.9009 0.4804 0.073 Uani 1 1 d . . .
H90 H 0.3558 0.8677 0.4696 0.088 Uiso 1 1 calc R . .
C91 C 0.2424 0.9028 0.5022 0.060 Uani 1 1 d . . .
C92 C 0.1938 0.8607 0.5112 0.094 Uani 1 1 d . . .
H92 H 0.2204 0.8309 0.5027 0.113 Uiso 1 1 calc R . .
C93 C 0.0996 0.8638 0.5342 0.114 Uani 1 1 d . . .
H93 H 0.0667 0.8353 0.5419 0.137 Uiso 1 1 calc R . .
C94 C 0.0547 0.9094 0.5458 0.119 Uani 1 1 d . . .
H94 H -0.0056 0.9115 0.5612 0.142 Uiso 1 1 calc R . .
C95 C 0.1026 0.9462 0.5336 0.082 Uani 1 1 d . . .
H95 H 0.0743 0.9763 0.5397 0.098 Uiso 1 1 calc R . .
C96 C 0.1921 0.9460 0.5123 0.072 Uani 1 1 d . . .
H96 H 0.2209 0.9755 0.5042 0.087 Uiso 1 1 calc R . .

loop_
_atom_site_aniso_label
_atom_site_aniso_U_11
_atom_site_aniso_U_22
_atom_site_aniso_U_33
_atom_site_aniso_U_23
_atom_site_aniso_U_13
_atom_site_aniso_U_12
Ti1 0.0431(10) 0.1274(18) 0.0284(9) -0.0048(12) -0.0011(8) 0.0032(12)
Ti2 0.0350(9) 0.1037(14) 0.0331(9) 0.0017(10) 0.0041(8) 0.0008(11)
Ti3 0.0349(9) 0.1187(17) 0.0319(9) -0.0030(11) 0.0025(8) -0.0012(12)
Ti4 0.0445(11) 0.1329(19) 0.0309(10) 0.0072(11) 0.0026(9) 0.0033(12)
O1 0.040(4) 0.123(7) 0.045(4) -0.003(5) 0.006(3) -0.004(4)
O2 0.081(5) 0.136(7) 0.017(3) 0.003(4) -0.009(3) 0.030(5)
O3 0.083(6) 0.141(7) 0.047(5) -0.010(5) 0.004(5) -0.011(6)
O4 0.038(4) 0.150(7) 0.028(3) -0.008(5) 0.000(3) 0.004(5)
O5 0.037(4) 0.129(6) 0.030(4) -0.001(5) 0.001(3) 0.005(4)
O6 0.070(5) 0.096(6) 0.054(5) 0.000(4) 0.011(4) 0.017(5)
O7 0.045(4) 0.107(6) 0.067(5) -0.004(5) 0.003(4) -0.007(4)
O8 0.061(5) 0.114(6) 0.042(4) -0.001(4) -0.003(4) -0.003(4)
O9 0.040(4) 0.121(6) 0.023(3) -0.001(4) 0.003(3) 0.013(4)
O10 0.043(4) 0.102(5) 0.047(4) -0.006(4) 0.000(4) 0.000(4)
O11 0.029(3) 0.143(7) 0.029(3) -0.005(5) -0.004(3) 0.002(4)
O12 0.080(6) 0.135(7) 0.046(4) 0.012(5) 0.001(4) 0.014(6)
O13 0.055(4) 0.139(7) 0.031(4) 0.009(4) -0.001(4) 0.004(5)
O14 0.063(5) 0.144(7) 0.032(4) -0.010(4) -0.001(4) -0.004(5)
O16 0.223(12) 0.092(6) 0.085(7) -0.002(5) -0.021(8) -0.045(8)
O17 0.257(16) 0.163(12) 0.40(2) 0.082(13) -0.171(17) -0.099(12)
O18 0.48(3) 0.40(2) 0.41(3) 0.07(2) 0.13(3) -0.32(2)
N1 0.047(5) 0.135(8) 0.028(4) -0.016(5) -0.006(4) 0.000(7)
N2 0.030(5) 0.162(11) 0.058(6) -0.008(7) 0.007(5) -0.031(6)
N3 0.035(4) 0.107(7) 0.035(4) -0.010(6) 0.011(4) 0.008(5)
N4 0.036(5) 0.151(8) 0.037(5) 0.008(5) 0.008(4) 0.007(6)
C1 0.082(8) 0.092(9) 0.019(6) -0.002(6) -0.004(6) 0.012(7)
C2 0.044(6) 0.093(8) 0.039(6) 0.002(6) 0.021(5) 0.018(7)
C3 0.041(7) 0.126(11) 0.044(7) 0.007(7) 0.012(6) -0.006(7)
C4 0.109(12) 0.103(11) 0.070(9) 0.002(8) 0.000(9) 0.006(10)
C5 0.056(8) 0.185(18) 0.094(11) 0.009(12) -0.008(8) -0.019(11)
C6 0.091(11) 0.219(19) 0.099(12) -0.049(13) 0.008(10) 0.071(13)
C7 0.074(9) 0.167(15) 0.060(8) 0.010(9) 0.007(7) 0.030(10)
C8 0.059(7) 0.126(10) 0.022(5) -0.006(7) 0.006(5) 0.015(8)
C9 0.058(7) 0.160(13) 0.058(8) 0.004(9) -0.032(7) -0.010(9)
C10 0.058(8) 0.159(13) 0.053(8) -0.040(9) 0.005(6) -0.020(9)
C11 0.083(10) 0.152(13) 0.062(9) -0.020(9) 0.016(8) -0.031(10)
C12 0.172(17) 0.119(14) 0.095(12) -0.016(11) 0.032(13) -0.018(13)
C13 0.24(2) 0.073(11) 0.139(16) -0.012(11) -0.014(17) 0.022(13)
C14 0.40(4) 0.069(13) 0.34(3) -0.086(18) 0.20(3) -0.019(19)
C15 0.48(5) 0.129(19) 0.115(16) -0.025(13) 0.08(3) 0.01(3)
C16 0.177(19) 0.153(17) 0.114(14) -0.013(13) 0.004(14) -0.038(15)
C17 0.049(7) 0.154(12) 0.034(6) -0.023(8) -0.013(6) 0.004(8)
C18 0.060(7) 0.102(10) 0.063(7) 0.015(7) 0.000(6) 0.029(8)
C19 0.082(9) 0.129(12) 0.047(7) -0.005(8) -0.016(7) 0.008(9)
C20 0.208(19) 0.109(12) 0.109(13) 0.019(10) -0.051(13) 0.069(13)
C21 0.31(3) 0.32(3) 0.071(12) 0.047(16) -0.116(16) -0.08(3)
C22 0.29(3) 0.30(3) 0.135(18) 0.07(2) -0.11(2) 0.04(3)
C23 0.22(2) 0.152(17) 0.21(2) -0.086(16) 0.092(19) 0.037(16)
C24 0.143(16) 0.203(19) 0.116(15) -0.026(14) 0.031(13) 0.042(15)
C25 0.047(7) 0.179(14) 0.046(7) -0.031(9) 0.015(6) -0.006(8)
C26 0.023(6) 0.223(16) 0.045(7) -0.036(9) 0.005(5) 0.016(9)
C27 0.035(7) 0.33(2) 0.087(10) -0.105(13) 0.004(7) -0.002(11)
C28 0.032(8) 0.69(7) 0.063(12) -0.04(2) 0.016(8) 0.01(2)
C29 0.080(14) 0.70(7) 0.070(13) -0.13(2) -0.025(11) 0.00(2)
C30 0.078(10) 0.37(3) 0.097(12) 0.062(17) 0.012(10) 0.061(17)
C31 0.068(9) 0.220(18) 0.104(12) 0.006(13) -0.002(9) 0.063(12)
C32 0.031(6) 0.185(13) 0.056(7) -0.020(9) 0.001(5) -0.020(8)
C33 0.057(8) 0.141(13) 0.077(9) -0.021(9) 0.023(7) -0.041(8)
C34 0.074(9) 0.113(11) 0.064(8) -0.016(8) 0.007(7) -0.023(8)
C35 0.064(8) 0.135(13) 0.064(9) 0.035(9) 0.007(7) -0.023(9)
C36 0.093(12) 0.22(2) 0.097(13) -0.024(14) -0.002(11) 0.039(14)
C37 0.19(3) 0.18(2) 0.18(2) 0.021(19) -0.02(2) 0.013(19)
C38 0.116(16) 0.132(18) 0.33(4) 0.05(2) -0.03(2) -0.049(13)
C39 0.19(2) 0.141(16) 0.182(19) -0.087(15) -0.028(17) 0.009(16)
C40 0.107(13) 0.180(18) 0.127(14) 0.040(14) 0.039(12) -0.013(13)
C41 0.066(9) 0.159(13) 0.042(7) 0.003(8) 0.002(6) 0.015(9)
C42 0.105(11) 0.058(9) 0.124(12) -0.024(9) 0.023(10) 0.027(8)
C43 0.20(2) 0.200(19) 0.120(13) 0.050(14) 0.064(15) -0.055(17)
C44 0.39(4) 0.058(11) 0.23(2) 0.062(13) -0.07(3) -0.068(17)
C45 0.34(4) 0.18(2) 0.21(2) -0.117(18) 0.03(3) 0.11(2)
C46 0.26(3) 0.17(2) 0.24(3) 0.07(2) 0.09(2) 0.06(2)
C47 0.24(2) 0.079(12) 0.143(16) -0.028(12) 0.047(17) 0.034(14)
C48 0.058(8) 0.142(13) 0.057(8) 0.020(8) 0.018(6) 0.029(9)
C49 0.063(8) 0.113(10) 0.039(7) 0.025(7) 0.014(6) -0.009(7)
C50 0.066(7) 0.090(9) 0.041(6) -0.018(7) 0.011(6) -0.019(8)
C51 0.085(8) 0.085(8) 0.058(7) -0.010(7) 0.006(7) -0.039(7)
C52 0.095 0.081 0.059 0.014 -0.002 -0.012
C53 0.088 0.137 0.104 -0.022 0.009 -0.035
C54 0.158 0.139 0.143 -0.085 -0.101 0.066
C55 0.275 0.109 0.088 0.037 0.061 -0.098
C56 0.099 0.169 0.095 -0.017 0.004 -0.055
C57 0.023 0.131 0.071 -0.021 0.010 0.018
C58 0.053 0.157 0.034 0.008 -0.013 0.010
C59 0.059 0.153 0.040 0.013 0.003 0.009
C60 0.055 0.232 0.053 -0.025 -0.015 0.003
C61 0.064 0.182 0.095 0.022 0.020 0.009
C62 0.052 0.434 0.085 0.008 0.008 -0.027
C63 0.042 0.395 0.069 0.078 -0.018 0.023
C64 0.077 0.180 0.059 0.024 0.016 0.002
C65 0.055 0.125 0.036 -0.015 0.006 0.017
C66 0.051 0.105 0.046 -0.014 0.008 0.010
C67 0.076 0.120 0.042 0.006 -0.001 -0.004
C68 0.068 0.212 0.080 -0.068 0.014 0.039
C69 0.120 0.191 0.119 -0.032 0.065 0.027
C70 0.137 0.114 0.073 -0.004 0.003 -0.002
C71 0.124 0.102 0.060 -0.041 -0.031 0.018
C72 0.070 0.144 0.064 0.004 -0.017 0.006
C73 0.061 0.157 0.052 -0.017 -0.018 -0.004
C74 0.043 0.159 0.045 -0.010 -0.017 -0.002
C75 0.058 0.129 0.061 -0.009 -0.012 -0.009
C76 0.133 0.139 0.115 -0.036 -0.014 -0.014
C77 0.313 0.108 0.190 -0.004 -0.028 -0.048
C78 0.116 0.151 0.241 -0.110 -0.033 -0.023
C79 0.115 0.204 0.136 -0.002 -0.040 -0.033
C80 0.084 0.171 0.084 -0.028 -0.011 -0.018
C81 0.030 0.168 0.083 0.016 -0.010 -0.005
C82 0.064 0.165 0.069 -0.012 -0.003 0.035
C83 0.065 0.114 0.074 0.028 0.009 0.025
C84 0.093 0.134 0.088 0.009 -0.018 -0.002
C85 0.107 0.165 0.108 0.001 -0.030 0.026
C86 0.135 0.130 0.170 0.029 -0.045 0.009
C87 0.202 0.116 0.124 0.068 0.011 0.047
C88 0.093 0.143 0.106 0.032 -0.018 0.025
C89 0.050 0.202 0.032 0.018 -0.004 0.002
C90 0.061 0.089 0.069 -0.006 0.013 0.006
C91 0.048 0.103 0.031 0.005 -0.008 -0.027
C92 0.067 0.129 0.087 -0.017 -0.004 -0.004
C93 0.079 0.186 0.078 0.059 -0.026 -0.069
C94 0.079 0.200 0.077 0.052 0.023 0.019
C95 0.054 0.155 0.037 0.009 0.009 0.012
C96 0.064 0.107 0.046 -0.011 0.005 -0.006

loop_
_geom_bond_atom_site_label_1
_geom_bond_atom_site_label_2
_geom_bond_distance
_geom_bond_site_symmetry_2
_geom_bond_publ_flag
Ti1 O2 1.837(9) . ?
Ti1 O3 1.853(9) . ?
Ti1 O1 1.902(7) . ?
Ti1 O5 1.925(7) . ?
Ti1 O4 2.138(7) . ?
Ti1 N1 2.402(8) . ?
Ti1 Ti3 3.175(3) . ?
Ti2 O6 1.802(8) . ?
Ti2 O10 1.837(8) . ?
Ti2 O9 1.936(6) . ?
Ti2 O5 1.973(6) . ?
Ti2 O11 2.026(6) . ?
Ti2 N3 2.331(8) . ?
Ti2 Ti3 3.107(3) . ?
Ti2 Ti4 3.177(3) . ?
Ti3 O7 1.829(8) . ?
Ti3 O8 1.855(8) . ?
Ti3 O5 1.934(7) . ?
Ti3 O9 2.013(6) . ?
Ti3 O4 2.014(7) . ?
Ti3 N2 2.352(8) . ?
Ti4 O12 1.838(9) . ?
Ti4 O14 1.845(8) . ?
Ti4 O13 1.883(8) . ?
Ti4 O9 1.900(6) . ?
Ti4 O11 2.134(7) . ?
Ti4 N4 2.427(8) . ?
O1 C1 1.402(12) . ?
O2 C18 1.399(13) . ?
O3 C10 1.419(13) . ?
O4 C25 1.442(13) . ?
O6 C41 1.432(14) . ?
O7 C34 1.377(14) . ?
O8 C66 1.423(7) . ?
O10 C50 1.387(13) . ?
O11 C58 1.445(6) . ?
O12 C82 1.420(8) . ?
O13 C90 1.411(7) . ?
O14 C74 1.412(7) . ?
O15 O15' 1.66(3) . ?
O15' O16 1.72(3) . ?
N1 C9 1.421(15) . ?
N1 C17 1.446(15) . ?
N1 C8 1.464(12) . ?
N2 C65 1.453(10) . ?
N2 C32 1.473(14) . ?
N2 C33 1.501(16) . ?
N3 C48 1.427(15) . ?
N3 C57 1.465(8) . ?
N3 C49 1.475(13) . ?
N4 C73 1.473(10) . ?
N4 C81 1.507(10) . ?
N4 C89 1.517(8) . ?
C1 C2 1.503(15) . ?
C1 C8 1.539(15) . ?
C2 C3 1.327(15) . ?
C2 C7 1.347(17) . ?
C3 C4 1.360(18) . ?
C4 C5 1.30(2) . ?
C5 C6 1.37(2) . ?
C6 C7 1.46(2) . ?
C9 C10 1.570(19) . ?
C10 C11 1.51(2) . ?
C11 C12 1.38(2) . ?
C11 C16 1.45(2) . ?
C12 C13 1.32(2) . ?
C13 C14 1.35(3) . ?
C14 C15 1.66(4) . ?
C15 C16 1.36(3) . ?
C17 C18 1.541(16) . ?
C18 C19 1.492(17) . ?
C19 C20 1.337(19) . ?
C19 C24 1.37(2) . ?
C20 C21 1.51(3) . ?
C21 C22 1.26(3) . ?
C22 C23 1.23(3) . ?
C23 C24 1.58(3) . ?
C25 C32 1.523(14) . ?
C25 C26 1.529(17) . ?
C26 C27 1.39(2) . ?
C26 C31 1.41(2) . ?
C27 C28 1.42(3) . ?
C28 C29 1.34(6) . ?
C29 C30 1.35(4) . ?
C30 C31 1.41(2) . ?
C33 C34 1.588(18) . ?
C34 C35 1.436(19) . ?
C35 C40 1.31(2) . ?
C35 C36 1.35(2) . ?
C36 C37 1.50(3) . ?
C37 C38 1.34(3) . ?
C38 C39 1.35(3) . ?
C39 C40 1.52(3) . ?
C41 C42 1.504(19) . ?
C41 C48 1.600(18) . ?
C42 C47 1.32(2) . ?
C42 C43 1.39(2) . ?
C43 C44 1.45(3) . ?
C44 C45 1.26(3) . ?
C45 C46 1.27(3) . ?
C46 C47 1.37(3) . ?
C49 C50 1.477(16) . ?
C50 C51 1.498(12) . ?
C51 C52 1.364(12) . ?
C51 C56 1.360(11) . ?
C52 C53 1.3670 . ?
C53 C54 1.2597 . ?
C54 C55 1.3195 . ?
C55 C56 1.5579 . ?
C57 C58 1.5387 . ?
C58 C59 1.4974 . ?
C59 C60 1.2670 . ?
C59 C64 1.4023 . ?
C60 C61 1.3709 . ?
C61 C62 1.3782 . ?
C62 C63 1.4809 . ?
C63 C64 1.3535 . ?
C65 C66 1.5327 . ?
C66 C67 1.5042 . ?
C67 C68 1.3586 . ?
C67 C72 1.4052 . ?
C68 C69 1.4326 . ?
C69 C70 1.3806 . ?
C70 C71 1.3261 . ?
C71 C72 1.3492 . ?
C73 C74 1.5045 . ?
C74 C75 1.4335 . ?
C75 C76 1.3760 . ?
C75 C80 1.3912 . ?
C76 C77 1.3555 . ?
C77 C78 1.4791 . ?
C78 C79 1.3581 . ?
C79 C80 1.3446 . ?
C81 C82 1.5058 . ?
C82 C83 1.5250 . ?
C83 C84 1.3456 . ?
C83 C88 1.4037 . ?
C84 C85 1.3187 . ?
C85 C86 1.3494 . ?
C86 C87 1.2964 . ?
C87 C88 1.4431 . ?
C89 C90 1.5294 . ?
C90 C91 1.5059 . ?
C91 C92 1.3568 . ?
C91 C96 1.4000 . ?
C92 C93 1.4384 . ?
C93 C94 1.4321 . ?
C94 C95 1.2535 . ?
C95 C96 1.3553 . ?
